data_7032908
loop_
_publ_author_name
'Chuang, Hui-Ju'
'Ko, Bao-Tsan'

_publ_section_title
;
 Facilely synthesized benzotriazole phenolate zirconium complexes as
 versatile catalysts for copolymerization of carbon dioxide with
 cyclohexene oxide and lactide polymerization.
;
_journal_issue 2
_journal_name_full 'Dalton transactions (Cambridge, England : 2003)'
_journal_page_first 598
_journal_page_last 607
_journal_paper_doi 10.1039/c4dt02774d
_journal_volume 44
_journal_year 2015
_chemical_formula_moiety 'C46 H62 N6 O4 Zr'
_chemical_formula_sum 'C46 H62 N6 O4 Zr'
_chemical_formula_weight 854.24
_chemical_name_systematic
; 
 ? 
;
_space_group_IT_number 14
_symmetry_cell_setting monoclinic
_symmetry_space_group_name_Hall '-P 2yn'
_symmetry_space_group_name_H-M 'P 1 21/n 1'
_atom_sites_solution_hydrogens geom
_atom_sites_solution_primary direct
_atom_sites_solution_secondary difmap
_audit_creation_method SHELXL-97
_cell_angle_alpha 90.00
_cell_angle_beta 106.939(2)
_cell_angle_gamma 90.00
_cell_formula_units_Z 4
_cell_length_a 9.5189(4)
_cell_length_b 31.1912(12)
_cell_length_c 15.2281(7)
_cell_measurement_reflns_used 9621
_cell_measurement_temperature 100(2)
_cell_measurement_theta_max 28.20
_cell_measurement_theta_min 2.27
_cell_volume 4325.2(3)
_computing_cell_refinement 'Bruker APEX2 (Bruker, 2008)'
_computing_data_collection 'APEX2 (Bruker, 2008)'
_computing_data_reduction 'Bruker APEX2 (Bruker, 2008)'
_computing_molecular_graphics 'SHELXTL (Sheldrick, 2008)'
_computing_publication_material 'SHELXTL (Sheldrick, 2008)'
_computing_structure_refinement 'SHELXL-97 (Sheldrick, 2008)'
_computing_structure_solution 'SHELXS-97 (Sheldrick, 2008)'
_diffrn_ambient_temperature 100(2)
_diffrn_detector_area_resol_mean 8.3333
_diffrn_measured_fraction_theta_full 0.996
_diffrn_measured_fraction_theta_max 0.996
_diffrn_measurement_device_type 'Bruker APEX-II CCD'
_diffrn_measurement_method '\f and \w scans'
_diffrn_radiation_monochromator graphite
_diffrn_radiation_source 'fine-focus sealed tube'
_diffrn_radiation_type MoK\a
_diffrn_radiation_wavelength 0.71073
_diffrn_reflns_av_R_equivalents 0.0665
_diffrn_reflns_av_sigmaI/netI 0.0701
_diffrn_reflns_limit_h_max 12
_diffrn_reflns_limit_h_min -12
_diffrn_reflns_limit_k_max 36
_diffrn_reflns_limit_k_min -41
_diffrn_reflns_limit_l_max 20
_diffrn_reflns_limit_l_min -20
_diffrn_reflns_number 40616
_diffrn_reflns_theta_full 28.30
_diffrn_reflns_theta_max 28.30
_diffrn_reflns_theta_min 1.54
_exptl_absorpt_coefficient_mu 0.304
_exptl_absorpt_correction_T_max 0.9761
_exptl_absorpt_correction_T_min 0.9279
_exptl_absorpt_correction_type multi-scan
_exptl_absorpt_process_details 'SADABS V2008/1 (Bruker AXS, 2008)'
_exptl_crystal_colour colourless
_exptl_crystal_density_diffrn 1.312
_exptl_crystal_density_method 'not measured'
_exptl_crystal_description block
_exptl_crystal_F_000 1808
_exptl_crystal_size_max 0.25
_exptl_crystal_size_mid 0.12
_exptl_crystal_size_min 0.08
_refine_diff_density_max 1.837
_refine_diff_density_min -1.564
_refine_diff_density_rms 0.118
_refine_ls_extinction_method none
_refine_ls_goodness_of_fit_ref 1.023
_refine_ls_hydrogen_treatment constr
_refine_ls_matrix_type full
_refine_ls_number_parameters 528
_refine_ls_number_reflns 10715
_refine_ls_number_restraints 0
_refine_ls_restrained_S_all 1.023
_refine_ls_R_factor_all 0.0986
_refine_ls_R_factor_gt 0.0776
_refine_ls_shift/su_max 0.000
_refine_ls_shift/su_mean 0.000
_refine_ls_structure_factor_coef Fsqd
_refine_ls_weighting_details 'calc w=1/[\s^2^(Fo^2^)+(0.1200P)^2^+18.4753P] where P=(Fo^2^+2Fc^2^)/3'
_refine_ls_weighting_scheme calc
_refine_ls_wR_factor_gt 0.2122
_refine_ls_wR_factor_ref 0.2232
_reflns_number_gt 8400
_reflns_number_total 10715
_reflns_threshold_expression >2sigma(I)
_cod_data_source_file c4dt02774d2.cif
_cod_data_source_block yu176_0m
_cod_depositor_comments
;
The following automatic conversions were performed:

'_symmetry_cell_setting' value 'Monoclinic' changed to 'monoclinic'
according to
/usr/data/users/saulius/crontab/automatic-downloads/rss-feeds/RSC/lib/dictionaries/cif_core.dic
dictionary named 'cif_core.dic' version 2.4.2 from 2011-04-26.

Automatic conversion script
Id: cif_fix_values 2827 2014-09-09 07:05:25Z andrius 

 Adding full bibliography for 7032908--7032911.cif.
;
_cod_original_sg_symbol_H-M 'P 21/n'
_cod_database_code 7032908

loop_
_symmetry_equiv_pos_as_xyz
'x, y, z'
'-x+1/2, y+1/2, -z+1/2'
'-x, -y, -z'
'x-1/2, -y-1/2, z-1/2'

loop_
_atom_site_label
_atom_site_type_symbol
_atom_site_fract_x
_atom_site_fract_y
_atom_site_fract_z
_atom_site_U_iso_or_equiv
_atom_site_adp_type
_atom_site_occupancy
_atom_site_symmetry_multiplicity
_atom_site_calc_flag
_atom_site_refinement_flags
Zr Zr 0.29158(4) 0.127488(13) 0.40145(3) 0.01284(13) Uani 1 1 d .
O1 O 0.4163(3) 0.13438(10) 0.5342(2) 0.0162(6) Uani 1 1 d .
O2 O 0.2853(3) 0.11764(10) 0.2682(2) 0.0154(6) Uani 1 1 d .
O3 O 0.1813(3) 0.18019(10) 0.3912(2) 0.0186(6) Uani 1 1 d .
O4 O 0.1465(3) 0.08602(10) 0.4114(2) 0.0164(6) Uani 1 1 d .
N1 N 0.4778(4) 0.07189(12) 0.4272(2) 0.0140(7) Uani 1 1 d .
N2 N 0.6015(4) 0.06748(12) 0.4993(2) 0.0134(7) Uani 1 1 d .
N3 N 0.6777(4) 0.03187(11) 0.4989(2) 0.0138(7) Uani 1 1 d .
N4 N 0.4819(4) 0.17315(12) 0.3747(3) 0.0159(7) Uani 1 1 d .
N5 N 0.5447(4) 0.17168(12) 0.3066(2) 0.0146(7) Uani 1 1 d .
N6 N 0.6485(4) 0.20085(12) 0.3101(3) 0.0164(7) Uani 1 1 d .
C1 C 0.5523(4) 0.12842(14) 0.5876(3) 0.0145(8) Uani 1 1 d .
C2 C 0.6487(4) 0.09737(14) 0.5731(3) 0.0142(8) Uani 1 1 d .
C3 C 0.7910(4) 0.09275(14) 0.6323(3) 0.0169(9) Uani 1 1 d .
H3B H 0.8538 0.0714 0.6197 0.020 Uiso 1 1 calc R
C4 C 0.8422(4) 0.11851(14) 0.7087(3) 0.0162(8) Uani 1 1 d .
C5 C 0.7447(5) 0.14902(15) 0.7254(3) 0.0173(9) Uani 1 1 d .
H5A H 0.7760 0.1668 0.7781 0.021 Uiso 1 1 calc R
C6 C 0.6037(5) 0.15380(15) 0.6667(3) 0.0187(9) Uani 1 1 d .
H6B H 0.5404 0.1747 0.6803 0.022 Uiso 1 1 calc R
C7 C 0.4757(4) 0.03554(14) 0.3776(3) 0.0145(8) Uani 1 1 d .
C8 C 0.3733(5) 0.02046(15) 0.2965(3) 0.0183(9) Uani 1 1 d .
H8A H 0.2878 0.0364 0.2664 0.022 Uiso 1 1 calc R
C9 C 0.4029(5) -0.01799(15) 0.2635(3) 0.0199(9) Uani 1 1 d .
H9A H 0.3362 -0.0290 0.2090 0.024 Uiso 1 1 calc R
C10 C 0.5309(5) -0.04236(15) 0.3079(3) 0.0208(9) Uani 1 1 d .
H10A H 0.5477 -0.0687 0.2815 0.025 Uiso 1 1 calc R
C11 C 0.6296(5) -0.02883(14) 0.3874(3) 0.0180(9) Uani 1 1 d .
H11A H 0.7134 -0.0454 0.4176 0.022 Uiso 1 1 calc R
C12 C 0.6010(4) 0.01100(14) 0.4223(3) 0.0140(8) Uani 1 1 d .
C13 C 1.0007(5) 0.11650(14) 0.7708(3) 0.0170(9) Uani 1 1 d .
C14 C 1.0781(5) 0.07525(16) 0.7564(4) 0.0255(10) Uani 1 1 d .
H14A H 1.0266 0.0505 0.7718 0.038 Uiso 1 1 calc R
H14B H 1.1798 0.0756 0.7960 0.038 Uiso 1 1 calc R
H14C H 1.0776 0.0733 0.6920 0.038 Uiso 1 1 calc R
C15 C 0.9999(5) 0.11569(18) 0.8720(3) 0.0271(11) Uani 1 1 d .
H15A H 0.9398 0.0916 0.8815 0.041 Uiso 1 1 calc R
H15B H 0.9587 0.1426 0.8867 0.041 Uiso 1 1 calc R
H15C H 1.1006 0.1123 0.9120 0.041 Uiso 1 1 calc R
C16 C 1.0880(4) 0.15722(15) 0.7603(3) 0.0170(9) Uani 1 1 d .
H16A H 1.0507 0.1809 0.7907 0.020 Uiso 1 1 calc R
H16B H 1.1911 0.1522 0.7970 0.020 Uiso 1 1 calc R
C17 C 1.0929(5) 0.17451(16) 0.6659(3) 0.0195(9) Uani 1 1 d .
C18 C 1.1202(6) 0.14026(19) 0.6019(4) 0.0314(12) Uani 1 1 d .
H18A H 1.1381 0.1539 0.5482 0.047 Uiso 1 1 calc R
H18B H 1.0341 0.1215 0.5820 0.047 Uiso 1 1 calc R
H18C H 1.2062 0.1232 0.6343 0.047 Uiso 1 1 calc R
C19 C 0.9528(5) 0.19902(19) 0.6150(4) 0.0321(12) Uani 1 1 d .
H19A H 0.9694 0.2146 0.5630 0.048 Uiso 1 1 calc R
H19B H 0.9278 0.2194 0.6571 0.048 Uiso 1 1 calc R
H19C H 0.8718 0.1787 0.5924 0.048 Uiso 1 1 calc R
C20 C 1.2213(5) 0.20689(16) 0.6847(3) 0.0239(10) Uani 1 1 d .
H20A H 1.2296 0.2181 0.6263 0.036 Uiso 1 1 calc R
H20B H 1.3130 0.1925 0.7177 0.036 Uiso 1 1 calc R
H20C H 1.2026 0.2306 0.7220 0.036 Uiso 1 1 calc R
C21 C 0.3680(4) 0.12010(13) 0.2117(3) 0.0149(8) Uani 1 1 d .
C22 C 0.4967(4) 0.14441(14) 0.2275(3) 0.0142(8) Uani 1 1 d .
C23 C 0.5783(4) 0.14516(14) 0.1642(3) 0.0159(8) Uani 1 1 d .
H23A H 0.6662 0.1615 0.1777 0.019 Uiso 1 1 calc R
C24 C 0.5339(5) 0.12268(14) 0.0828(3) 0.0171(9) Uani 1 1 d .
C25 C 0.4030(5) 0.09903(15) 0.0653(3) 0.0176(9) Uani 1 1 d .
H25A H 0.3687 0.0836 0.0094 0.021 Uiso 1 1 calc R
C26 C 0.3236(4) 0.09779(15) 0.1275(3) 0.0170(9) Uani 1 1 d .
H26A H 0.2358 0.0814 0.1133 0.020 Uiso 1 1 calc R
C27 C 0.5473(4) 0.20736(14) 0.4264(3) 0.0160(8) Uani 1 1 d .
C28 C 0.5199(5) 0.22699(15) 0.5022(3) 0.0217(9) Uani 1 1 d .
H28A H 0.4483 0.2162 0.5288 0.026 Uiso 1 1 calc R
C29 C 0.6021(5) 0.26287(16) 0.5364(3) 0.0240(10) Uani 1 1 d .
H29A H 0.5854 0.2773 0.5874 0.029 Uiso 1 1 calc R
C30 C 0.7111(5) 0.27902(15) 0.4981(3) 0.0228(10) Uani 1 1 d .
H30A H 0.7663 0.3035 0.5249 0.027 Uiso 1 1 calc R
C31 C 0.7383(5) 0.26010(15) 0.4237(3) 0.0188(9) Uani 1 1 d .
H31A H 0.8115 0.2709 0.3984 0.023 Uiso 1 1 calc R
C32 C 0.6524(4) 0.22366(14) 0.3859(3) 0.0152(8) Uani 1 1 d .
C33 C 0.6188(5) 0.12340(15) 0.0115(3) 0.0197(9) Uani 1 1 d .
C34 C 0.7494(6) 0.15436(17) 0.0384(4) 0.0269(11) Uani 1 1 d .
H34A H 0.7140 0.1834 0.0440 0.040 Uiso 1 1 calc R
H34B H 0.8006 0.1539 -0.0089 0.040 Uiso 1 1 calc R
H34C H 0.8172 0.1455 0.0973 0.040 Uiso 1 1 calc R
C35 C 0.5136(6) 0.14053(18) -0.0796(4) 0.0277(11) Uani 1 1 d .
H35A H 0.4793 0.1692 -0.0697 0.042 Uiso 1 1 calc R
H35B H 0.4291 0.1212 -0.1005 0.042 Uiso 1 1 calc R
H35C H 0.5657 0.1419 -0.1264 0.042 Uiso 1 1 calc R
C36 C 0.6639(5) 0.07790(15) -0.0127(3) 0.0189(9) Uani 1 1 d .
H36A H 0.5713 0.0623 -0.0413 0.023 Uiso 1 1 calc R
H36B H 0.7124 0.0820 -0.0614 0.023 Uiso 1 1 calc R
C37 C 0.7626(5) 0.04689(16) 0.0581(3) 0.0219(9) Uani 1 1 d .
C38 C 0.9148(5) 0.06516(19) 0.1075(4) 0.0292(11) Uani 1 1 d .
H38A H 0.9798 0.0419 0.1382 0.044 Uiso 1 1 calc R
H38B H 0.9058 0.0863 0.1532 0.044 Uiso 1 1 calc R
H38C H 0.9559 0.0790 0.0627 0.044 Uiso 1 1 calc R
C39 C 0.6893(5) 0.03105(17) 0.1305(4) 0.0252(10) Uani 1 1 d .
H39A H 0.7498 0.0085 0.1679 0.038 Uiso 1 1 calc R
H39B H 0.5916 0.0196 0.0994 0.038 Uiso 1 1 calc R
H39C H 0.6800 0.0550 0.1700 0.038 Uiso 1 1 calc R
C40 C 0.7872(6) 0.00782(18) 0.0027(4) 0.0322(12) Uani 1 1 d .
H40A H 0.8446 -0.0138 0.0446 0.048 Uiso 1 1 calc R
H40B H 0.8405 0.0168 -0.0405 0.048 Uiso 1 1 calc R
H40C H 0.6920 -0.0043 -0.0315 0.048 Uiso 1 1 calc R
C41 C 0.0827(6) 0.21270(17) 0.3475(4) 0.0274(11) Uani 1 1 d .
H41A H 0.0172 0.2192 0.3866 0.033 Uiso 1 1 calc R
C42 C 0.1648(9) 0.2523(2) 0.3399(7) 0.076(3) Uani 1 1 d .
H42A H 0.2215 0.2618 0.4013 0.115 Uiso 1 1 calc R
H42B H 0.0954 0.2748 0.3102 0.115 Uiso 1 1 calc R
H42C H 0.2317 0.2464 0.3031 0.115 Uiso 1 1 calc R
C43 C -0.0112(6) 0.19726(19) 0.2565(4) 0.0329(12) Uani 1 1 d .
H43A H -0.0682 0.1723 0.2654 0.049 Uiso 1 1 calc R
H43B H 0.0513 0.1891 0.2182 0.049 Uiso 1 1 calc R
H43C H -0.0783 0.2202 0.2262 0.049 Uiso 1 1 calc R
C44 C 0.0155(4) 0.06670(14) 0.4176(3) 0.0170(9) Uani 1 1 d .
H44A H 0.0239 0.0619 0.4839 0.020 Uiso 1 1 calc R
C45 C -0.1146(5) 0.09647(16) 0.3770(3) 0.0213(9) Uani 1 1 d .
H45A H -0.0981 0.1239 0.4100 0.032 Uiso 1 1 calc R
H45D H -0.2046 0.0832 0.3830 0.032 Uiso 1 1 calc R
H45B H -0.1244 0.1015 0.3119 0.032 Uiso 1 1 calc R
C46 C -0.0028(5) 0.02376(16) 0.3697(4) 0.0249(10) Uani 1 1 d .
H46D H 0.0825 0.0057 0.3981 0.037 Uiso 1 1 calc R
H46A H -0.0106 0.0280 0.3046 0.037 Uiso 1 1 calc R
H46B H -0.0920 0.0098 0.3751 0.037 Uiso 1 1 calc R

loop_
_atom_site_aniso_label
_atom_site_aniso_U_11
_atom_site_aniso_U_22
_atom_site_aniso_U_33
_atom_site_aniso_U_23
_atom_site_aniso_U_13
_atom_site_aniso_U_12
Zr 0.00615(18) 0.0172(2) 0.0141(2) 0.00035(16) 0.00120(13) 0.00011(14)
O1 0.0077(13) 0.0231(17) 0.0155(15) -0.0028(12) -0.0001(11) 0.0008(11)
O2 0.0083(13) 0.0239(16) 0.0122(14) 0.0005(12) 0.0001(11) -0.0024(11)
O3 0.0146(14) 0.0220(17) 0.0183(16) 0.0031(12) 0.0032(12) 0.0057(12)
O4 0.0096(13) 0.0227(16) 0.0161(15) -0.0008(12) 0.0021(11) -0.0020(11)
N1 0.0068(15) 0.0197(18) 0.0138(17) 0.0009(14) 0.0002(13) -0.0005(13)
N2 0.0057(14) 0.0177(18) 0.0154(17) 0.0007(13) 0.0008(13) 0.0000(12)
N3 0.0109(15) 0.0162(18) 0.0133(17) -0.0010(13) 0.0021(13) -0.0007(13)
N4 0.0133(16) 0.0194(19) 0.0146(17) -0.0019(14) 0.0035(13) -0.0018(14)
N5 0.0100(15) 0.0204(19) 0.0132(17) -0.0004(14) 0.0031(13) -0.0026(13)
N6 0.0115(16) 0.022(2) 0.0155(18) -0.0023(14) 0.0039(13) -0.0050(14)
C1 0.0063(17) 0.022(2) 0.0149(19) 0.0020(16) 0.0031(14) 0.0008(15)
C2 0.0089(17) 0.019(2) 0.015(2) -0.0004(16) 0.0030(15) -0.0008(15)
C3 0.0091(18) 0.020(2) 0.020(2) -0.0012(17) 0.0011(16) -0.0004(15)
C4 0.0097(18) 0.020(2) 0.017(2) 0.0001(16) 0.0008(15) -0.0013(15)
C5 0.0112(18) 0.026(2) 0.014(2) -0.0050(17) 0.0041(15) -0.0008(16)
C6 0.0123(19) 0.029(2) 0.015(2) -0.0030(17) 0.0054(16) 0.0004(17)
C7 0.0114(18) 0.018(2) 0.014(2) 0.0015(16) 0.0037(15) -0.0009(15)
C8 0.016(2) 0.022(2) 0.014(2) 0.0013(17) -0.0003(16) -0.0020(16)
C9 0.020(2) 0.023(2) 0.014(2) 0.0013(17) -0.0005(17) -0.0035(17)
C10 0.023(2) 0.018(2) 0.021(2) -0.0024(17) 0.0062(18) -0.0023(17)
C11 0.0140(19) 0.019(2) 0.021(2) 0.0007(17) 0.0044(16) -0.0004(16)
C12 0.0095(17) 0.016(2) 0.017(2) 0.0008(16) 0.0045(15) -0.0014(15)
C13 0.0141(19) 0.020(2) 0.015(2) -0.0001(16) 0.0001(16) 0.0004(16)
C14 0.014(2) 0.027(3) 0.029(3) -0.002(2) -0.0035(18) 0.0017(18)
C15 0.018(2) 0.043(3) 0.015(2) 0.005(2) -0.0037(17) -0.005(2)
C16 0.0089(18) 0.029(2) 0.0093(19) -0.0029(16) -0.0023(14) -0.0028(16)
C17 0.0111(19) 0.030(2) 0.017(2) -0.0011(18) 0.0033(16) -0.0022(17)
C18 0.029(3) 0.042(3) 0.028(3) -0.013(2) 0.016(2) -0.009(2)
C19 0.017(2) 0.047(3) 0.032(3) 0.013(2) 0.006(2) 0.001(2)
C20 0.019(2) 0.030(3) 0.026(3) -0.001(2) 0.0103(19) -0.0041(18)
C21 0.0108(18) 0.017(2) 0.015(2) -0.0003(16) 0.0006(15) 0.0022(15)
C22 0.0093(17) 0.019(2) 0.0126(19) 0.0008(16) 0.0008(14) 0.0010(15)
C23 0.0082(17) 0.022(2) 0.016(2) 0.0011(17) 0.0005(15) 0.0002(15)
C24 0.0135(19) 0.022(2) 0.015(2) 0.0016(17) 0.0031(15) 0.0024(16)
C25 0.0123(19) 0.026(2) 0.012(2) -0.0042(17) -0.0009(15) 0.0019(16)
C26 0.0079(17) 0.025(2) 0.016(2) -0.0026(17) 0.0007(15) -0.0016(16)
C27 0.0106(18) 0.019(2) 0.018(2) 0.0006(16) 0.0029(15) -0.0019(15)
C28 0.020(2) 0.026(2) 0.021(2) -0.0041(18) 0.0087(18) -0.0039(18)
C29 0.023(2) 0.026(3) 0.022(2) -0.0063(19) 0.0061(19) -0.0020(19)
C30 0.024(2) 0.019(2) 0.022(2) -0.0008(18) 0.0003(18) -0.0025(18)
C31 0.016(2) 0.021(2) 0.016(2) 0.0006(17) -0.0001(16) -0.0046(17)
C32 0.0111(18) 0.019(2) 0.014(2) -0.0002(16) 0.0011(15) -0.0002(15)
C33 0.017(2) 0.026(2) 0.018(2) -0.0018(18) 0.0081(17) -0.0005(17)
C34 0.025(2) 0.032(3) 0.030(3) -0.004(2) 0.017(2) -0.006(2)
C35 0.024(2) 0.037(3) 0.023(2) 0.004(2) 0.0072(19) 0.009(2)
C36 0.0151(19) 0.025(2) 0.016(2) -0.0033(17) 0.0036(16) 0.0020(17)
C37 0.012(2) 0.026(2) 0.025(2) 0.0008(19) 0.0022(17) 0.0024(17)
C38 0.015(2) 0.046(3) 0.022(2) 0.004(2) -0.0011(18) -0.003(2)
C39 0.017(2) 0.030(3) 0.026(2) 0.008(2) 0.0032(18) 0.0032(19)
C40 0.028(3) 0.034(3) 0.032(3) -0.002(2) 0.006(2) 0.011(2)
C41 0.028(2) 0.031(3) 0.022(2) 0.003(2) 0.005(2) 0.013(2)
C42 0.066(5) 0.022(3) 0.101(7) 0.014(4) -0.039(5) -0.002(3)
C43 0.027(3) 0.041(3) 0.024(3) 0.006(2) -0.002(2) 0.006(2)
C44 0.0086(18) 0.023(2) 0.019(2) 0.0002(17) 0.0035(15) -0.0022(16)
C45 0.0121(19) 0.026(2) 0.024(2) 0.0000(19) 0.0022(17) -0.0006(17)
C46 0.016(2) 0.022(2) 0.034(3) -0.001(2) 0.0027(19) -0.0035(18)

loop_
_atom_type_symbol
_atom_type_description
_atom_type_scat_dispersion_real
_atom_type_scat_dispersion_imag
_atom_type_scat_source
C C 0.0033 0.0016 'International Tables Vol C Tables 4.2.6.8 and 6.1.1.4'
H H 0.0000 0.0000 'International Tables Vol C Tables 4.2.6.8 and 6.1.1.4'
N N 0.0061 0.0033 'International Tables Vol C Tables 4.2.6.8 and 6.1.1.4'
O O 0.0106 0.0060 'International Tables Vol C Tables 4.2.6.8 and 6.1.1.4'
Zr Zr -2.9673 0.5597 'International Tables Vol C Tables 4.2.6.8 and 6.1.1.4'

loop_
_geom_angle_atom_site_label_1
_geom_angle_atom_site_label_2
_geom_angle_atom_site_label_3
_geom_angle
O4 Zr O3 101.08(13)
O4 Zr O1 102.48(13)
O3 Zr O1 97.82(13)
O4 Zr O2 99.42(12)
O3 Zr O2 101.00(13)
O1 Zr O2 147.66(12)
O4 Zr N1 90.80(12)
O3 Zr N1 167.00(13)
O1 Zr N1 74.21(12)
O2 Zr N1 82.03(12)
O4 Zr N4 172.42(13)
O3 Zr N4 84.37(13)
O1 Zr N4 81.79(12)
O2 Zr N4 74.21(12)
N1 Zr N4 84.32(12)
C1 O1 Zr 141.0(3)
C21 O2 Zr 141.9(3)
C41 O3 Zr 157.1(3)
C44 O4 Zr 163.1(3)
C7 N1 N2 103.5(3)
C7 N1 Zr 127.9(3)
N2 N1 Zr 128.4(3)
N3 N2 N1 115.2(3)
N3 N2 C2 120.2(3)
N1 N2 C2 124.6(3)
N2 N3 C12 104.4(3)
N5 N4 C27 104.0(3)
N5 N4 Zr 129.2(3)
C27 N4 Zr 126.8(3)
N6 N5 N4 116.0(3)
N6 N5 C22 119.3(3)
N4 N5 C22 124.3(3)
N5 N6 C32 103.3(3)
O1 C1 C2 124.7(4)
O1 C1 C6 118.7(4)
C2 C1 C6 116.5(4)
C1 C2 C3 121.8(4)
C1 C2 N2 120.5(4)
C3 C2 N2 117.7(4)
C4 C3 C2 121.4(4)
C4 C3 H3B 119.3
C2 C3 H3B 119.3
C3 C4 C5 117.2(4)
C3 C4 C13 122.6(4)
C5 C4 C13 120.1(4)
C6 C5 C4 121.6(4)
C6 C5 H5A 119.2
C4 C5 H5A 119.2
C5 C6 C1 121.5(4)
C5 C6 H6B 119.3
C1 C6 H6B 119.3
N1 C7 C8 131.2(4)
N1 C7 C12 108.1(4)
C8 C7 C12 120.7(4)
C9 C8 C7 116.9(4)
C9 C8 H8A 121.6
C7 C8 H8A 121.6
C8 C9 C10 122.3(4)
C8 C9 H9A 118.9
C10 C9 H9A 118.9
C11 C10 C9 121.8(4)
C11 C10 H10A 119.1
C9 C10 H10A 119.1
C10 C11 C12 116.7(4)
C10 C11 H11A 121.7
C12 C11 H11A 121.7
N3 C12 C11 129.5(4)
N3 C12 C7 108.8(4)
C11 C12 C7 121.6(4)
C14 C13 C4 112.0(4)
C14 C13 C15 105.8(4)
C4 C13 C15 109.1(4)
C14 C13 C16 112.2(4)
C4 C13 C16 111.3(4)
C15 C13 C16 106.0(4)
C13 C14 H14A 109.5
C13 C14 H14B 109.5
H14A C14 H14B 109.5
C13 C14 H14C 109.5
H14A C14 H14C 109.5
H14B C14 H14C 109.5
C13 C15 H15A 109.5
C13 C15 H15B 109.5
H15A C15 H15B 109.5
C13 C15 H15C 109.5
H15A C15 H15C 109.5
H15B C15 H15C 109.5
C17 C16 C13 122.9(4)
C17 C16 H16A 106.6
C13 C16 H16A 106.6
C17 C16 H16B 106.6
C13 C16 H16B 106.6
H16A C16 H16B 106.6
C18 C17 C19 108.2(4)
C18 C17 C20 107.7(4)
C19 C17 C20 106.9(4)
C18 C17 C16 114.1(4)
C19 C17 C16 112.6(4)
C20 C17 C16 106.9(4)
C17 C18 H18A 109.5
C17 C18 H18B 109.5
H18A C18 H18B 109.5
C17 C18 H18C 109.5
H18A C18 H18C 109.5
H18B C18 H18C 109.5
C17 C19 H19A 109.5
C17 C19 H19B 109.5
H19A C19 H19B 109.5
C17 C19 H19C 109.5
H19A C19 H19C 109.5
H19B C19 H19C 109.5
C17 C20 H20A 109.5
C17 C20 H20B 109.5
H20A C20 H20B 109.5
C17 C20 H20C 109.5
H20A C20 H20C 109.5
H20B C20 H20C 109.5
O2 C21 C22 125.0(4)
O2 C21 C26 118.9(4)
C22 C21 C26 116.0(4)
C23 C22 C21 121.5(4)
C23 C22 N5 117.5(4)
C21 C22 N5 120.9(4)
C24 C23 C22 121.5(4)
C24 C23 H23A 119.2
C22 C23 H23A 119.2
C23 C24 C25 117.4(4)
C23 C24 C33 122.9(4)
C25 C24 C33 119.7(4)
C26 C25 C24 121.3(4)
C26 C25 H25A 119.3
C24 C25 H25A 119.3
C25 C26 C21 122.2(4)
C25 C26 H26A 118.9
C21 C26 H26A 118.9
N4 C27 C28 131.0(4)
N4 C27 C32 106.9(4)
C28 C27 C32 122.0(4)
C29 C28 C27 116.5(4)
C29 C28 H28A 121.8
C27 C28 H28A 121.8
C28 C29 C30 122.3(5)
C28 C29 H29A 118.8
C30 C29 H29A 118.8
C31 C30 C29 121.6(4)
C31 C30 H30A 119.2
C29 C30 H30A 119.2
C30 C31 C32 117.1(4)
C30 C31 H31A 121.5
C32 C31 H31A 121.5
N6 C32 C27 109.7(4)
N6 C32 C31 129.7(4)
C27 C32 C31 120.5(4)
C24 C33 C34 112.0(4)
C24 C33 C35 107.6(4)
C34 C33 C35 106.5(4)
C24 C33 C36 113.1(4)
C34 C33 C36 112.3(4)
C35 C33 C36 104.7(4)
C33 C34 H34A 109.5
C33 C34 H34B 109.5
H34A C34 H34B 109.5
C33 C34 H34C 109.5
H34A C34 H34C 109.5
H34B C34 H34C 109.5
C33 C35 H35A 109.5
C33 C35 H35B 109.5
H35A C35 H35B 109.5
C33 C35 H35C 109.5
H35A C35 H35C 109.5
H35B C35 H35C 109.5
C37 C36 C33 123.9(4)
C37 C36 H36A 106.3
C33 C36 H36A 106.3
C37 C36 H36B 106.3
C33 C36 H36B 106.3
H36A C36 H36B 106.4
C38 C37 C40 106.9(4)
C38 C37 C39 109.1(4)
C40 C37 C39 108.1(4)
C38 C37 C36 113.9(4)
C40 C37 C36 105.7(4)
C39 C37 C36 112.8(4)
C37 C38 H38A 109.5
C37 C38 H38B 109.5
H38A C38 H38B 109.5
C37 C38 H38C 109.5
H38A C38 H38C 109.5
H38B C38 H38C 109.5
C37 C39 H39A 109.5
C37 C39 H39B 109.5
H39A C39 H39B 109.5
C37 C39 H39C 109.5
H39A C39 H39C 109.5
H39B C39 H39C 109.5
C37 C40 H40A 109.5
C37 C40 H40B 109.5
H40A C40 H40B 109.5
C37 C40 H40C 109.5
H40A C40 H40C 109.5
H40B C40 H40C 109.5
O3 C41 C42 110.0(5)
O3 C41 C43 110.0(4)
C42 C41 C43 112.5(5)
O3 C41 H41A 108.1
C42 C41 H41A 108.1
C43 C41 H41A 108.1
C41 C42 H42A 109.5
C41 C42 H42B 109.5
H42A C42 H42B 109.5
C41 C42 H42C 109.5
H42A C42 H42C 109.5
H42B C42 H42C 109.5
C41 C43 H43A 109.5
C41 C43 H43B 109.5
H43A C43 H43B 109.5
C41 C43 H43C 109.5
H43A C43 H43C 109.5
H43B C43 H43C 109.5
O4 C44 C46 109.0(4)
O4 C44 C45 109.9(4)
C46 C44 C45 112.2(4)
O4 C44 H44A 108.5
C46 C44 H44A 108.5
C45 C44 H44A 108.5
C44 C45 H45A 109.5
C44 C45 H45D 109.5
H45A C45 H45D 109.5
C44 C45 H45B 109.5
H45A C45 H45B 109.5
H45D C45 H45B 109.5
C44 C46 H46D 109.5
C44 C46 H46A 109.5
H46D C46 H46A 109.5
C44 C46 H46B 109.5
H46D C46 H46B 109.5
H46A C46 H46B 109.5

loop_
_geom_bond_atom_site_label_1
_geom_bond_atom_site_label_2
_geom_bond_distance
Zr O4 1.930(3)
Zr O3 1.932(3)
Zr O1 2.036(3)
Zr O2 2.035(3)
Zr N1 2.429(4)
Zr N4 2.430(4)
O1 C1 1.326(5)
O2 C21 1.327(5)
O3 C41 1.410(6)
O4 C44 1.413(5)
N1 C7 1.360(6)
N1 N2 1.363(5)
N2 N3 1.328(5)
N2 C2 1.428(5)
N3 C12 1.350(5)
N4 N5 1.341(5)
N4 C27 1.364(6)
N5 N6 1.333(5)
N5 C22 1.435(5)
N6 C32 1.347(6)
C1 C2 1.396(6)
C1 C6 1.404(6)
C2 C3 1.399(6)
C3 C4 1.381(6)
C3 H3B 0.9500
C4 C5 1.403(6)
C4 C13 1.531(6)
C5 C6 1.387(6)
C5 H5A 0.9500
C6 H6B 0.9500
C7 C8 1.412(6)
C7 C12 1.414(6)
C8 C9 1.361(7)
C8 H8A 0.9500
C9 C10 1.428(6)
C9 H9A 0.9500
C10 C11 1.365(6)
C10 H10A 0.9500
C11 C12 1.409(6)
C11 H11A 0.9500
C13 C14 1.530(7)
C13 C15 1.543(7)
C13 C16 1.551(6)
C14 H14A 0.9800
C14 H14B 0.9800
C14 H14C 0.9800
C15 H15A 0.9800
C15 H15B 0.9800
C15 H15C 0.9800
C16 C17 1.549(6)
C16 H16A 0.9900
C16 H16B 0.9900
C17 C18 1.518(7)
C17 C19 1.537(6)
C17 C20 1.547(6)
C18 H18A 0.9800
C18 H18B 0.9800
C18 H18C 0.9800
C19 H19A 0.9800
C19 H19B 0.9800
C19 H19C 0.9800
C20 H20A 0.9800
C20 H20B 0.9800
C20 H20C 0.9800
C21 C22 1.400(6)
C21 C26 1.412(6)
C22 C23 1.404(6)
C23 C24 1.379(6)
C23 H23A 0.9500
C24 C25 1.405(6)
C24 C33 1.531(6)
C25 C26 1.373(6)
C25 H25A 0.9500
C26 H26A 0.9500
C27 C28 1.397(6)
C27 C32 1.414(6)
C28 C29 1.378(7)
C28 H28A 0.9500
C29 C30 1.422(7)
C29 H29A 0.9500
C30 C31 1.368(7)
C30 H30A 0.9500
C31 C32 1.421(6)
C31 H31A 0.9500
C33 C34 1.533(7)
C33 C35 1.550(7)
C33 C36 1.558(6)
C34 H34A 0.9800
C34 H34B 0.9800
C34 H34C 0.9800
C35 H35A 0.9800
C35 H35B 0.9800
C35 H35C 0.9800
C36 C37 1.547(6)
C36 H36A 0.9900
C36 H36B 0.9900
C37 C38 1.534(6)
C37 C40 1.539(7)
C37 C39 1.547(7)
C38 H38A 0.9800
C38 H38B 0.9800
C38 H38C 0.9800
C39 H39A 0.9800
C39 H39B 0.9800
C39 H39C 0.9800
C40 H40A 0.9800
C40 H40B 0.9800
C40 H40C 0.9800
C41 C42 1.485(9)
C41 C43 1.493(7)
C41 H41A 1.0000
C42 H42A 0.9800
C42 H42B 0.9800
C42 H42C 0.9800
C43 H43A 0.9800
C43 H43B 0.9800
C43 H43C 0.9800
C44 C46 1.511(7)
C44 C45 1.527(6)
C44 H44A 1.0000
C45 H45A 0.9800
C45 H45D 0.9800
C45 H45B 0.9800
C46 H46D 0.9800
C46 H46A 0.9800
C46 H46B 0.9800

loop_
_geom_torsion_atom_site_label_1
_geom_torsion_atom_site_label_2
_geom_torsion_atom_site_label_3
_geom_torsion_atom_site_label_4
_geom_torsion
O4 Zr O1 C1 117.4(4)
O3 Zr O1 C1 -139.4(4)
O2 Zr O1 C1 -14.2(6)
N1 Zr O1 C1 30.1(4)
N4 Zr O1 C1 -56.3(4)
O4 Zr O2 C21 -151.4(4)
O3 Zr O2 C21 105.3(4)
O1 Zr O2 C21 -19.2(6)
N1 Zr O2 C21 -61.9(4)
N4 Zr O2 C21 24.4(4)
O4 Zr O3 C41 -82.3(8)
O1 Zr O3 C41 173.2(8)
O2 Zr O3 C41 19.7(8)
N1 Zr O3 C41 122.0(9)
N4 Zr O3 C41 92.3(8)
O3 Zr O4 C44 -1.9(10)
O1 Zr O4 C44 98.7(10)
O2 Zr O4 C44 -105.2(10)
N1 Zr O4 C44 172.7(10)
N4 Zr O4 C44 -137.5(11)
O4 Zr N1 C7 58.0(4)
O3 Zr N1 C7 -145.9(5)
O1 Zr N1 C7 160.7(4)
O2 Zr N1 C7 -41.4(3)
N4 Zr N1 C7 -116.2(4)
O4 Zr N1 N2 -114.9(3)
O3 Zr N1 N2 41.2(7)
O1 Zr N1 N2 -12.2(3)
O2 Zr N1 N2 145.7(3)
N4 Zr N1 N2 70.9(3)
C7 N1 N2 N3 0.6(4)
Zr N1 N2 N3 174.8(3)
C7 N1 N2 C2 -177.8(4)
Zr N1 N2 C2 -3.5(6)
N1 N2 N3 C12 -0.1(5)
C2 N2 N3 C12 178.3(4)
O4 Zr N4 N5 16.5(12)
O3 Zr N4 N5 -119.8(4)
O1 Zr N4 N5 141.4(4)
O2 Zr N4 N5 -16.7(3)
N1 Zr N4 N5 66.6(3)
O4 Zr N4 C27 -165.0(8)
O3 Zr N4 C27 58.7(4)
O1 Zr N4 C27 -40.1(3)
O2 Zr N4 C27 161.8(4)
N1 Zr N4 C27 -114.9(4)
C27 N4 N5 N6 2.0(5)
Zr N4 N5 N6 -179.3(3)
C27 N4 N5 C22 -171.1(4)
Zr N4 N5 C22 7.7(6)
N4 N5 N6 C32 -0.9(5)
C22 N5 N6 C32 172.5(4)
Zr O1 C1 C2 -28.8(7)
Zr O1 C1 C6 153.5(4)
O1 C1 C2 C3 -179.9(4)
C6 C1 C2 C3 -2.2(6)
O1 C1 C2 N2 -3.5(7)
C6 C1 C2 N2 174.2(4)
N3 N2 C2 C1 -162.8(4)
N1 N2 C2 C1 15.4(6)
N3 N2 C2 C3 13.7(6)
N1 N2 C2 C3 -168.0(4)
C1 C2 C3 C4 0.7(7)
N2 C2 C3 C4 -175.8(4)
C2 C3 C4 C5 1.1(7)
C2 C3 C4 C13 -175.4(4)
C3 C4 C5 C6 -1.3(7)
C13 C4 C5 C6 175.3(4)
C4 C5 C6 C1 -0.3(7)
O1 C1 C6 C5 179.9(4)
C2 C1 C6 C5 2.0(7)
N2 N1 C7 C8 178.0(5)
Zr N1 C7 C8 3.7(7)
N2 N1 C7 C12 -0.8(4)
Zr N1 C7 C12 -175.1(3)
N1 C7 C8 C9 -179.7(4)
C12 C7 C8 C9 -1.1(6)
C7 C8 C9 C10 0.1(7)
C8 C9 C10 C11 1.3(7)
C9 C10 C11 C12 -1.6(7)
N2 N3 C12 C11 -179.3(4)
N2 N3 C12 C7 -0.4(4)
C10 C11 C12 N3 179.2(4)
C10 C11 C12 C7 0.5(6)
N1 C7 C12 N3 0.8(5)
C8 C7 C12 N3 -178.1(4)
N1 C7 C12 C11 179.8(4)
C8 C7 C12 C11 0.9(6)
C3 C4 C13 C14 -17.1(6)
C5 C4 C13 C14 166.5(4)
C3 C4 C13 C15 -133.9(5)
C5 C4 C13 C15 49.7(6)
C3 C4 C13 C16 109.5(5)
C5 C4 C13 C16 -66.9(5)
C14 C13 C16 C17 75.7(5)
C4 C13 C16 C17 -50.8(5)
C15 C13 C16 C17 -169.3(4)
C13 C16 C17 C18 -45.9(6)
C13 C16 C17 C19 77.9(6)
C13 C16 C17 C20 -164.8(4)
Zr O2 C21 C22 -19.9(7)
Zr O2 C21 C26 162.0(3)
O2 C21 C22 C23 179.8(4)
C26 C21 C22 C23 -2.0(6)
O2 C21 C22 N5 -4.3(7)
C26 C21 C22 N5 173.9(4)
N6 N5 C22 C23 10.0(6)
N4 N5 C22 C23 -177.1(4)
N6 N5 C22 C21 -166.1(4)
N4 N5 C22 C21 6.8(6)
C21 C22 C23 C24 1.3(7)
N5 C22 C23 C24 -174.8(4)
C22 C23 C24 C25 0.2(6)
C22 C23 C24 C33 178.9(4)
C23 C24 C25 C26 -1.0(7)
C33 C24 C25 C26 -179.7(4)
C24 C25 C26 C21 0.2(7)
O2 C21 C26 C25 179.6(4)
C22 C21 C26 C25 1.3(6)
N5 N4 C27 C28 174.3(5)
Zr N4 C27 C28 -4.5(7)
N5 N4 C27 C32 -2.1(4)
Zr N4 C27 C32 179.1(3)
N4 C27 C28 C29 -176.8(5)
C32 C27 C28 C29 -0.8(7)
C27 C28 C29 C30 -1.0(7)
C28 C29 C30 C31 1.2(8)
C29 C30 C31 C32 0.3(7)
N5 N6 C32 C27 -0.5(5)
N5 N6 C32 C31 -177.7(4)
N4 C27 C32 N6 1.7(5)
C28 C27 C32 N6 -175.1(4)
N4 C27 C32 C31 179.2(4)
C28 C27 C32 C31 2.3(7)
C30 C31 C32 N6 174.9(4)
C30 C31 C32 C27 -2.0(6)
C23 C24 C33 C34 -4.4(6)
C25 C24 C33 C34 174.3(4)
C23 C24 C33 C35 -121.1(5)
C25 C24 C33 C35 57.5(5)
C23 C24 C33 C36 123.7(5)
C25 C24 C33 C36 -57.6(5)
C24 C33 C36 C37 -59.8(6)
C34 C33 C36 C37 68.2(6)
C35 C33 C36 C37 -176.7(4)
C33 C36 C37 C38 -58.6(6)
C33 C36 C37 C40 -175.7(4)
C33 C36 C37 C39 66.4(6)
Zr O3 C41 C42 -108.0(9)
Zr O3 C41 C43 16.4(11)
Zr O4 C44 C46 146.3(8)
Zr O4 C44 C45 22.9(12)
